data_4345428
loop_
_publ_author_name
'Schmidt, Anna-Corina'
'Hermsen, Marko'
'Rominger, Frank'
'Dehn, Richard'
'Teles, Joaquim Henrique'
'Sch\"afer, Ansgar'
'Trapp, Oliver'
'Schaub, Thomas'

_publ_section_title
;
 Synthesis of Mono- and Dinuclear Vanadium Complexes and Their Reactivity
 toward Dehydroperoxidation of Alkyl Hydroperoxides.
;
_journal_issue 3
_journal_name_full 'Inorganic chemistry'
_journal_page_first 1319
_journal_page_last 1332
_journal_paper_doi 10.1021/acs.inorgchem.6b02322
_journal_volume 56
_journal_year 2017
_chemical_formula_sum 'C15 H14 Cl2 N O5 V'
_chemical_formula_weight 410.11
_chemical_name_common '9b MeOH'
_space_group_crystal_system monoclinic
_space_group_IT_number 14
_space_group_name_Hall '-P 2yn'
_space_group_name_H-M_alt 'P 1 21/n 1'
_symmetry_space_group_name_Hall '-P 2yn'
_symmetry_space_group_name_H-M 'P 1 21/n 1'
_atom_sites_solution_hydrogens mixed
_audit_creation_method SHELXL-2014/7
_cell_angle_alpha 90
_cell_angle_beta 104.1498(19)
_cell_angle_gamma 90
_cell_formula_units_Z 4
_cell_length_a 11.0831(8)
_cell_length_b 9.1844(6)
_cell_length_c 17.1171(13)
_cell_measurement_reflns_used 2438
_cell_measurement_temperature 200(2)
_cell_measurement_theta_max 24.25
_cell_measurement_theta_min 2.45
_cell_volume 1689.5(2)
_computing_cell_refinement 'Bruker SAINT'
_computing_data_collection 'Bruker APEX2'
_computing_data_reduction 'Bruker SAINT'
_computing_molecular_graphics 'Bruker SHELXTL'
_computing_publication_material 'Bruker SHELXTL'
_computing_structure_refinement 'SHELXL-2014/7 (Sheldrick, 2014)'
_computing_structure_solution 'SHELXS-97 (Sheldrick 2008)'
_diffrn_ambient_temperature 200(2)
_diffrn_measured_fraction_theta_full 1.000
_diffrn_measured_fraction_theta_max 0.997
_diffrn_measurement_device_type 'Bruker APEX-II Quazar area detector'
_diffrn_measurement_method '\f and \w scans'
_diffrn_radiation_type MoK\a
_diffrn_radiation_wavelength 0.71073
_diffrn_reflns_av_R_equivalents 0.0727
_diffrn_reflns_av_unetI/netI 0.0671
_diffrn_reflns_Laue_measured_fraction_full 1.000
_diffrn_reflns_Laue_measured_fraction_max 0.997
_diffrn_reflns_limit_h_max 12
_diffrn_reflns_limit_h_min -13
_diffrn_reflns_limit_k_max 10
_diffrn_reflns_limit_k_min -11
_diffrn_reflns_limit_l_max 21
_diffrn_reflns_limit_l_min -21
_diffrn_reflns_number 17260
_diffrn_reflns_point_group_measured_fraction_full 1.000
_diffrn_reflns_point_group_measured_fraction_max 0.997
_diffrn_reflns_theta_full 25.242
_diffrn_reflns_theta_max 26.440
_diffrn_reflns_theta_min 1.990
_diffrn_source 'ImuS microsource'
_exptl_absorpt_coefficient_mu 0.928
_exptl_absorpt_correction_T_max 0.9940
_exptl_absorpt_correction_T_min 0.9001
_exptl_absorpt_correction_type multi-scan
_exptl_absorpt_process_details
;
Sheldrick, G. M. (2008). <i>SADABS</i>. University of G\"ottingen, Germany.
;
_exptl_crystal_colour red
_exptl_crystal_density_diffrn 1.612
_exptl_crystal_description parallelepiped
_exptl_crystal_F_000 832
_exptl_crystal_size_max 0.080
_exptl_crystal_size_mid 0.080
_exptl_crystal_size_min 0.070
_refine_diff_density_max 0.363
_refine_diff_density_min -0.307
_refine_diff_density_rms 0.077
_refine_ls_extinction_method none
_refine_ls_goodness_of_fit_ref 1.040
_refine_ls_hydrogen_treatment mixed
_refine_ls_matrix_type full
_refine_ls_number_parameters 223
_refine_ls_number_reflns 3480
_refine_ls_number_restraints 0
_refine_ls_restrained_S_all 1.040
_refine_ls_R_factor_all 0.0761
_refine_ls_R_factor_gt 0.0499
_refine_ls_shift/su_max 0.001
_refine_ls_shift/su_mean 0.000
_refine_ls_structure_factor_coef Fsqd
_refine_ls_weighting_details 'w=1/[\s^2^(Fo^2^)+(0.0367P)^2^+1.2691P] where P=(Fo^2^+2Fc^2^)/3'
_refine_ls_weighting_scheme calc
_refine_ls_wR_factor_gt 0.1013
_refine_ls_wR_factor_ref 0.1116
_reflns_Friedel_coverage 0.000
_reflns_number_gt 2532
_reflns_number_total 3480
_reflns_threshold_expression 'I > 2\s(I)'
_cod_data_source_file ic6b02322_si_002.cif
_cod_data_source_block cos13
_cod_database_code 4345428
_shelx_shelxl_version_number 2014/7
_shelx_space_group_comment
; 
The symmetry employed for this shelxl refinement is uniquely defined 
by the following loop, which should always be used as a source of 
symmetry information in preference to the above space-group names. 
They are only intended as comments. 
;
_shelx_estimated_absorpt_t_min 0.929
_shelx_estimated_absorpt_t_max 0.938

loop_
_space_group_symop_operation_xyz
'x, y, z'
'-x+1/2, y+1/2, -z+1/2'
'-x, -y, -z'
'x-1/2, -y-1/2, z-1/2'

loop_
_atom_site_label
_atom_site_type_symbol
_atom_site_fract_x
_atom_site_fract_y
_atom_site_fract_z
_atom_site_U_iso_or_equiv
_atom_site_adp_type
_atom_site_occupancy
_atom_site_site_symmetry_order
_atom_site_calc_flag
_atom_site_refinement_flags_posn
_atom_site_refinement_flags_adp
V1 V 0.76348(5) 0.42338(6) 0.64088(3) 0.02554(17) Uani 1 1 d . .
O1 O 0.65204(19) 0.3173(2) 0.69228(13) 0.0273(5) Uani 1 1 d . .
O2 O 0.8351(2) 0.5942(3) 0.61349(13) 0.0332(6) Uani 1 1 d . .
O3 O 0.7350(2) 0.3399(3) 0.55707(13) 0.0362(6) Uani 1 1 d . .
N1 N 0.5914(2) 0.5482(3) 0.60634(15) 0.0232(6) Uani 1 1 d . .
C2 C 0.5721(3) 0.6571(4) 0.55825(18) 0.0269(7) Uani 1 1 d . .
H2 H 0.4896 0.6935 0.5413 0.032 Uiso 1 1 calc R U
O4 O 0.89573(19) 0.3282(2) 0.69505(13) 0.0312(6) Uani 1 1 d . .
C4 C 0.9575(3) 0.2059(4) 0.6721(2) 0.0444(10) Uani 1 1 d . .
H4A H 1.0465 0.2274 0.6809 0.067 Uiso 1 1 calc R U
H4B H 0.9223 0.1845 0.6150 0.067 Uiso 1 1 calc R U
H4C H 0.9465 0.1214 0.7047 0.067 Uiso 1 1 calc R U
O5 O 0.7799(2) 0.5483(3) 0.75671(14) 0.0314(6) Uani 1 1 d . .
H5 H 0.796(3) 0.626(4) 0.7618(19) 0.018(10) Uiso 1 1 d . .
C5 C 0.8101(3) 0.4803(4) 0.83400(19) 0.0370(9) Uani 1 1 d . .
H5A H 0.8039 0.5519 0.8753 0.055 Uiso 1 1 calc R U
H5B H 0.8952 0.4422 0.8451 0.055 Uiso 1 1 calc R U
H5C H 0.7520 0.4002 0.8346 0.055 Uiso 1 1 calc R U
Cl1 Cl 0.13921(8) 0.51911(11) 0.64476(6) 0.0418(3) Uani 1 1 d . .
Cl2 Cl 0.67435(10) 1.05879(12) 0.37631(6) 0.0517(3) Uani 1 1 d . .
C11 C 0.5349(3) 0.3638(3) 0.68506(18) 0.0230(7) Uani 1 1 d . .
C12 C 0.4957(3) 0.4866(3) 0.63790(17) 0.0227(7) Uani 1 1 d . .
C13 C 0.3732(3) 0.5368(4) 0.62603(18) 0.0252(7) Uani 1 1 d . .
H13 H 0.3458 0.6204 0.5940 0.030 Uiso 1 1 calc R U
C14 C 0.2939(3) 0.4622(4) 0.66189(19) 0.0281(8) Uani 1 1 d . .
C15 C 0.3330(3) 0.3419(4) 0.71091(19) 0.0306(8) Uani 1 1 d . .
H15 H 0.2768 0.2937 0.7362 0.037 Uiso 1 1 calc R U
C16 C 0.4542(3) 0.2929(4) 0.72265(19) 0.0286(8) Uani 1 1 d . .
H16 H 0.4819 0.2111 0.7563 0.034 Uiso 1 1 calc R U
C21 C 0.7951(3) 0.6946(4) 0.55666(18) 0.0269(8) Uani 1 1 d . .
C22 C 0.6682(3) 0.7281(3) 0.52815(18) 0.0248(7) Uani 1 1 d . .
C23 C 0.6328(3) 0.8420(4) 0.47299(18) 0.0290(8) Uani 1 1 d . .
H23 H 0.5473 0.8659 0.4540 0.035 Uiso 1 1 calc R U
C24 C 0.7202(3) 0.9188(4) 0.44628(19) 0.0308(8) Uani 1 1 d . .
C25 C 0.8454(3) 0.8848(4) 0.4729(2) 0.0358(9) Uani 1 1 d . .
H25 H 0.9053 0.9377 0.4531 0.043 Uiso 1 1 calc R U
C26 C 0.8829(3) 0.7746(4) 0.5279(2) 0.0367(9) Uani 1 1 d . .
H26 H 0.9689 0.7526 0.5464 0.044 Uiso 1 1 calc R U

loop_
_atom_site_aniso_label
_atom_site_aniso_U_11
_atom_site_aniso_U_22
_atom_site_aniso_U_33
_atom_site_aniso_U_23
_atom_site_aniso_U_13
_atom_site_aniso_U_12
V1 0.0220(3) 0.0253(4) 0.0286(3) 0.0034(2) 0.0048(2) 0.0025(2)
O1 0.0227(12) 0.0233(14) 0.0355(12) 0.0023(10) 0.0066(9) 0.0013(10)
O2 0.0273(12) 0.0347(15) 0.0369(13) 0.0109(11) 0.0066(10) -0.0011(11)
O3 0.0386(14) 0.0373(16) 0.0319(13) -0.0008(11) 0.0071(10) 0.0087(12)
N1 0.0242(14) 0.0198(16) 0.0240(13) -0.0021(11) 0.0029(11) -0.0025(12)
C2 0.0258(17) 0.026(2) 0.0270(16) -0.0041(14) 0.0029(13) 0.0005(15)
O4 0.0236(12) 0.0323(15) 0.0378(13) 0.0052(11) 0.0075(10) 0.0050(10)
C4 0.034(2) 0.042(3) 0.060(2) 0.0098(19) 0.0170(18) 0.0154(18)
O5 0.0422(15) 0.0195(16) 0.0300(13) 0.0039(11) 0.0041(10) -0.0049(12)
C5 0.048(2) 0.036(2) 0.0260(17) 0.0067(15) 0.0072(15) -0.0009(18)
Cl1 0.0267(5) 0.0482(6) 0.0530(6) 0.0041(5) 0.0144(4) 0.0080(4)
Cl2 0.0641(7) 0.0400(7) 0.0524(6) 0.0216(5) 0.0171(5) 0.0022(5)
C11 0.0217(16) 0.0188(18) 0.0274(16) -0.0030(13) 0.0038(13) -0.0005(14)
C12 0.0210(16) 0.0253(19) 0.0223(15) -0.0054(13) 0.0059(12) -0.0049(14)
C13 0.0265(17) 0.0227(19) 0.0259(16) -0.0018(13) 0.0053(13) 0.0007(14)
C14 0.0252(17) 0.027(2) 0.0335(18) -0.0023(15) 0.0103(14) 0.0021(15)
C15 0.0286(19) 0.030(2) 0.0370(19) 0.0014(15) 0.0146(15) -0.0020(16)
C16 0.0307(19) 0.024(2) 0.0313(17) 0.0043(14) 0.0085(14) -0.0013(15)
C21 0.0317(18) 0.025(2) 0.0250(16) -0.0005(14) 0.0092(13) -0.0020(15)
C22 0.0308(18) 0.0225(19) 0.0213(15) -0.0034(13) 0.0065(13) -0.0038(15)
C23 0.0322(19) 0.027(2) 0.0276(17) -0.0027(14) 0.0068(14) -0.0013(16)
C24 0.047(2) 0.020(2) 0.0246(16) 0.0030(14) 0.0082(15) -0.0032(16)
C25 0.038(2) 0.033(2) 0.041(2) 0.0004(17) 0.0181(16) -0.0098(17)
C26 0.0319(19) 0.036(2) 0.044(2) 0.0029(17) 0.0132(16) -0.0011(17)

loop_
_atom_type_symbol
_atom_type_description
_atom_type_scat_dispersion_real
_atom_type_scat_dispersion_imag
_atom_type_scat_source
C C 0.0033 0.0016 'International Tables Vol C Tables 4.2.6.8 and 6.1.1.4'
H H 0.0000 0.0000 'International Tables Vol C Tables 4.2.6.8 and 6.1.1.4'
N N 0.0061 0.0033 'International Tables Vol C Tables 4.2.6.8 and 6.1.1.4'
O O 0.0106 0.0060 'International Tables Vol C Tables 4.2.6.8 and 6.1.1.4'
Cl Cl 0.1484 0.1585 'International Tables Vol C Tables 4.2.6.8 and 6.1.1.4'
V V 0.3005 0.5294 'International Tables Vol C Tables 4.2.6.8 and 6.1.1.4'

loop_
_geom_angle_atom_site_label_1
_geom_angle_atom_site_label_2
_geom_angle_atom_site_label_3
_geom_angle
O3 V1 O4 101.07(12)
O3 V1 O2 100.46(12)
O4 V1 O2 101.45(10)
O3 V1 O1 99.13(11)
O4 V1 O1 92.98(10)
O2 V1 O1 152.87(10)
O3 V1 N1 92.37(10)
O4 V1 N1 164.45(10)
O2 V1 N1 83.54(10)
O1 V1 N1 77.05(9)
O3 V1 O5 173.27(11)
O4 V1 O5 84.94(10)
O2 V1 O5 81.12(10)
O1 V1 O5 77.37(9)
N1 V1 O5 81.27(9)
C11 O1 V1 120.34(19)
C21 O2 V1 132.6(2)
C2 N1 C12 122.2(3)
C2 N1 V1 125.7(2)
C12 N1 V1 111.9(2)
N1 C2 C22 124.0(3)
N1 C2 H2 118.0
C22 C2 H2 118.0
C4 O4 V1 129.9(2)
O4 C4 H4A 109.5
O4 C4 H4B 109.5
H4A C4 H4B 109.5
O4 C4 H4C 109.5
H4A C4 H4C 109.5
H4B C4 H4C 109.5
C5 O5 V1 122.8(2)
C5 O5 H5 109(3)
V1 O5 H5 124(3)
O5 C5 H5A 109.5
O5 C5 H5B 109.5
H5A C5 H5B 109.5
O5 C5 H5C 109.5
H5A C5 H5C 109.5
H5B C5 H5C 109.5
O1 C11 C16 121.8(3)
O1 C11 C12 117.9(3)
C16 C11 C12 120.3(3)
C11 C12 C13 120.3(3)
C11 C12 N1 112.8(3)
C13 C12 N1 126.9(3)
C14 C13 C12 118.3(3)
C14 C13 H13 120.8
C12 C13 H13 120.8
C13 C14 C15 121.8(3)
C13 C14 Cl1 119.0(3)
C15 C14 Cl1 119.1(3)
C16 C15 C14 119.6(3)
C16 C15 H15 120.2
C14 C15 H15 120.2
C15 C16 C11 119.6(3)
C15 C16 H16 120.2
C11 C16 H16 120.2
O2 C21 C26 118.9(3)
O2 C21 C22 122.0(3)
C26 C21 C22 119.0(3)
C23 C22 C21 119.3(3)
C23 C22 C2 117.9(3)
C21 C22 C2 122.6(3)
C24 C23 C22 120.5(3)
C24 C23 H23 119.7
C22 C23 H23 119.7
C23 C24 C25 120.6(3)
C23 C24 Cl2 120.0(3)
C25 C24 Cl2 119.4(3)
C26 C25 C24 120.1(3)
C26 C25 H25 119.9
C24 C25 H25 119.9
C25 C26 C21 120.5(3)
C25 C26 H26 119.8
C21 C26 H26 119.8

loop_
_geom_bond_atom_site_label_1
_geom_bond_atom_site_label_2
_geom_bond_distance
V1 O3 1.589(2)
V1 O4 1.763(2)
V1 O2 1.869(2)
V1 O1 1.944(2)
V1 N1 2.179(3)
V1 O5 2.259(3)
O1 C11 1.343(4)
O2 C21 1.335(4)
N1 C2 1.280(4)
N1 C12 1.420(4)
C2 C22 1.447(4)
C2 H2 0.9500
O4 C4 1.420(4)
C4 H4A 0.9800
C4 H4B 0.9800
C4 H4C 0.9800
O5 C5 1.427(4)
O5 H5 0.73(4)
C5 H5A 0.9800
C5 H5B 0.9800
C5 H5C 0.9800
Cl1 C14 1.747(3)
Cl2 C24 1.746(3)
C11 C16 1.386(4)
C11 C12 1.393(4)
C12 C13 1.401(4)
C13 C14 1.372(4)
C13 H13 0.9500
C14 C15 1.391(5)
C15 C16 1.384(4)
C15 H15 0.9500
C16 H16 0.9500
C21 C26 1.401(5)
C21 C22 1.405(4)
C22 C23 1.399(4)
C23 C24 1.364(5)
C23 H23 0.9500
C24 C25 1.386(5)
C25 C26 1.375(5)
C25 H25 0.9500
C26 H26 0.9500

loop_
_geom_torsion_atom_site_label_1
_geom_torsion_atom_site_label_2
_geom_torsion_atom_site_label_3
_geom_torsion_atom_site_label_4
_geom_torsion
O3 V1 O2 C21 56.0(3)
O4 V1 O2 C21 159.7(3)
O1 V1 O2 C21 -79.5(4)
N1 V1 O2 C21 -35.2(3)
O5 V1 O2 C21 -117.3(3)
C12 N1 C2 C22 176.6(3)
V1 N1 C2 C22 -9.5(4)
O3 V1 O4 C4 -2.6(3)
O2 V1 O4 C4 -105.8(3)
O1 V1 O4 C4 97.3(3)
N1 V1 O4 C4 146.8(4)
O5 V1 O4 C4 174.4(3)
V1 O1 C11 C16 -178.3(2)
V1 O1 C11 C12 2.0(4)
O1 C11 C12 C13 177.8(3)
C16 C11 C12 C13 -1.9(5)
O1 C11 C12 N1 -2.4(4)
C16 C11 C12 N1 177.9(3)
C2 N1 C12 C11 176.4(3)
V1 N1 C12 C11 1.7(3)
C2 N1 C12 C13 -3.8(5)
V1 N1 C12 C13 -178.5(2)
C11 C12 C13 C14 0.0(5)
N1 C12 C13 C14 -179.9(3)
C12 C13 C14 C15 1.8(5)
C12 C13 C14 Cl1 -177.6(2)
C13 C14 C15 C16 -1.7(5)
Cl1 C14 C15 C16 177.8(3)
C14 C15 C16 C11 -0.3(5)
O1 C11 C16 C15 -177.6(3)
C12 C11 C16 C15 2.1(5)
V1 O2 C21 C26 -153.2(3)
V1 O2 C21 C22 30.4(5)
O2 C21 C22 C23 175.2(3)
C26 C21 C22 C23 -1.2(5)
O2 C21 C22 C2 0.2(5)
C26 C21 C22 C2 -176.1(3)
N1 C2 C22 C23 177.2(3)
N1 C2 C22 C21 -7.8(5)
C21 C22 C23 C24 0.8(5)
C2 C22 C23 C24 176.0(3)
C22 C23 C24 C25 0.5(5)
C22 C23 C24 Cl2 179.0(2)
C23 C24 C25 C26 -1.3(5)
Cl2 C24 C25 C26 -179.9(3)
C24 C25 C26 C21 0.9(5)
O2 C21 C26 C25 -176.1(3)
C22 C21 C26 C25 0.4(5)
